data_2208840
loop_
_publ_author_name
'Xiao-Yan Yang'
'Ying Li'
'Yan Li'
'Xue-Mei Li'
'Shu-Sheng Zhang'

_publ_section_title
;
 1-(1<i>H</i>-Benzimidazol-2-yl)ethanone
;
_journal_coeditor_code CI2055
_journal_issue 5
_journal_name_full 'Acta Crystallographica Section E'
_journal_page_first o1936
_journal_page_last o1937
_journal_paper_doi 10.1107/S1600536806013481
_journal_volume 62
_journal_year 2006
_chemical_formula_iupac 'C9 H8 N2 O'
_chemical_formula_moiety 'C9 H8 N2 O'
_chemical_formula_sum 'C9 H8 N2 O'
_chemical_formula_weight 160.17
_chemical_name_systematic
;
1-(1H-Benzimidazol-2-yl)ethanone
;
_space_group_IT_number 2
_symmetry_cell_setting triclinic
_symmetry_space_group_name_Hall '-P 1'
_symmetry_space_group_name_H-M 'P -1'
_atom_sites_solution_hydrogens geom
_atom_sites_solution_primary direct
_atom_sites_solution_secondary difmap
_audit_creation_method SHELXL97
_cell_angle_alpha 95.493(4)
_cell_angle_beta 94.159(4)
_cell_angle_gamma 108.960(4)
_cell_formula_units_Z 2
_cell_length_a 5.7270(16)
_cell_length_b 7.102(2)
_cell_length_c 10.322(3)
_cell_measurement_reflns_used 864
_cell_measurement_temperature 293(2)
_cell_measurement_theta_max 23.4
_cell_measurement_theta_min 2.6
_cell_volume 392.83(19)
_computing_cell_refinement 'SAINT (Siemens, 1996)'
_computing_data_collection 'SMART (Siemens, 1996)'
_computing_data_reduction SAINT
_computing_molecular_graphics SHELXTL
_computing_publication_material
;
SHELXTL and PLATON (Spek, 2003)
;
_computing_structure_refinement SHELXTL
_computing_structure_solution 'SHELXTL (Sheldrick, 1997)'
_diffrn_ambient_temperature 293(2)
_diffrn_detector_area_resol_mean 8.33
_diffrn_measured_fraction_theta_full 0.976
_diffrn_measured_fraction_theta_max 0.976
_diffrn_measurement_device_type 'Bruker SMART 1000 CCD area-detector'
_diffrn_measurement_method \w
_diffrn_radiation_monochromator graphite
_diffrn_radiation_source 'fine-focus sealed tube'
_diffrn_radiation_type MoK\a
_diffrn_radiation_wavelength 0.71073
_diffrn_reflns_av_R_equivalents 0.0126
_diffrn_reflns_av_sigmaI/netI 0.0261
_diffrn_reflns_limit_h_max 7
_diffrn_reflns_limit_h_min -6
_diffrn_reflns_limit_k_max 8
_diffrn_reflns_limit_k_min -5
_diffrn_reflns_limit_l_max 11
_diffrn_reflns_limit_l_min -12
_diffrn_reflns_number 2230
_diffrn_reflns_theta_full 25.99
_diffrn_reflns_theta_max 25.99
_diffrn_reflns_theta_min 1.99
_diffrn_standards_number 0
_exptl_absorpt_coefficient_mu 0.092
_exptl_absorpt_correction_T_max 0.9927
_exptl_absorpt_correction_T_min 0.9590
_exptl_absorpt_correction_type multi-scan
_exptl_absorpt_process_details '(SADABS; Sheldrick, 1996)'
_exptl_crystal_colour colourless
_exptl_crystal_density_diffrn 1.354
_exptl_crystal_density_method 'not measured'
_exptl_crystal_description Plate
_exptl_crystal_F_000 168
_exptl_crystal_size_max 0.46
_exptl_crystal_size_mid 0.22
_exptl_crystal_size_min 0.08
_refine_diff_density_max 0.214
_refine_diff_density_min -0.181
_refine_ls_extinction_method none
_refine_ls_goodness_of_fit_ref 0.997
_refine_ls_hydrogen_treatment constr
_refine_ls_matrix_type full
_refine_ls_number_parameters 110
_refine_ls_number_reflns 1495
_refine_ls_number_restraints 0
_refine_ls_restrained_S_all 0.997
_refine_ls_R_factor_all 0.0634
_refine_ls_R_factor_gt 0.0495
_refine_ls_shift/su_max 0.001
_refine_ls_shift/su_mean 0.000
_refine_ls_structure_factor_coef Fsqd
_refine_ls_weighting_details 'calc w = 1/[\s^2^(Fo^2^)+(0.0803P)^2^+0.1068P] where P=(Fo^2^+2Fc^2^)/3'
_refine_ls_weighting_scheme calc
_refine_ls_wR_factor_gt 0.1304
_refine_ls_wR_factor_ref 0.1421
_reflns_number_gt 1194
_reflns_number_total 1495
_reflns_threshold_expression I>2\s(I)
_cod_data_source_file ci2055.cif
_cod_data_source_block I
_cod_depositor_comments
;
The following automatic conversions were performed:
'_symmetry_cell_setting' value 'Triclinic' changed to 'triclinic'
according to '/home/saulius/struct/CIF-dictionaries/cif_core.dic'
dictionary named 'cif_core.dic' version 2.4.1 from 2010-06-29.

Automatic conversion script
Id: cif_fix_enum 1527 2010-12-29 10:47:43Z saulius 

The following automatic conversions were performed:

'_symmetry_cell_setting' value 'Triclinic' changed to 'triclinic'
according to /home/saulius/struct/CIF-dictionaries/cif_core.dic
dictionary named 'cif_core.dic' version 2.4.1 from 2010-06-29.

Automatic conversion script
Id: cif_fix_values 1715 2011-07-08 13:25:40Z adriana 
;
_cod_original_cell_volume 392.81(19)
_cod_database_code 2208840
_cod_database_fobs_code 2208840

loop_
_symmetry_equiv_pos_as_xyz
'x, y, z'
'-x, -y, -z'

loop_
_atom_site_type_symbol
_atom_site_label
_atom_site_fract_x
_atom_site_fract_y
_atom_site_fract_z
_atom_site_U_iso_or_equiv
_atom_site_adp_type
_atom_site_calc_flag
_atom_site_refinement_flags
_atom_site_occupancy
O O1 0.5617(3) 0.3248(2) 0.11628(14) 0.0601(5) Uani d . 1
N N1 0.2748(3) 0.5778(2) 0.13256(14) 0.0440(4) Uani d . 1
H H1A 0.3266 0.5748 0.0565 0.053 Uiso calc R 1
N N2 0.2149(3) 0.5080(2) 0.33716(15) 0.0431(4) Uani d . 1
C C1 -0.0451(4) 0.7286(3) 0.38080(19) 0.0472(5) Uani d . 1
H H1B -0.0698 0.7013 0.4660 0.057 Uiso calc R 1
C C2 -0.1457(4) 0.8540(3) 0.3242(2) 0.0534(6) Uani d . 1
H H2 -0.2404 0.9134 0.3722 0.064 Uiso calc R 1
C C3 -0.1110(4) 0.8965(3) 0.1962(2) 0.0553(6) Uani d . 1
H H3 -0.1843 0.9823 0.1611 0.066 Uiso calc R 1
C C4 0.0287(4) 0.8146(3) 0.1206(2) 0.0508(5) Uani d . 1
H H4 0.0527 0.8434 0.0356 0.061 Uiso calc R 1
C C5 0.1322(3) 0.6868(3) 0.17810(18) 0.0411(5) Uani d . 1
C C6 0.0972(3) 0.6420(3) 0.30580(18) 0.0403(5) Uani d . 1
C C7 0.3180(3) 0.4756(3) 0.23110(17) 0.0414(5) Uani d . 1
C C8 0.4727(4) 0.3449(3) 0.21827(19) 0.0453(5) Uani d . 1
C C9 0.5127(4) 0.2435(3) 0.3333(2) 0.0537(6) Uani d . 1
H H9A 0.6569 0.2041 0.3262 0.081 Uiso calc R 1
H H9B 0.3701 0.1268 0.3357 0.081 Uiso calc R 1
H H9C 0.5368 0.3342 0.4121 0.081 Uiso calc R 1

loop_
_atom_site_aniso_label
_atom_site_aniso_U_11
_atom_site_aniso_U_22
_atom_site_aniso_U_33
_atom_site_aniso_U_12
_atom_site_aniso_U_13
_atom_site_aniso_U_23
O1 0.0741(10) 0.0756(11) 0.0467(9) 0.0411(9) 0.0242(7) 0.0153(7)
N1 0.0518(9) 0.0562(10) 0.0308(8) 0.0237(8) 0.0130(7) 0.0114(7)
N2 0.0474(9) 0.0503(10) 0.0372(9) 0.0208(8) 0.0115(7) 0.0120(7)
C1 0.0564(12) 0.0532(12) 0.0389(10) 0.0240(10) 0.0155(9) 0.0113(8)
C2 0.0600(13) 0.0567(13) 0.0538(12) 0.0298(11) 0.0170(10) 0.0118(10)
C3 0.0637(13) 0.0575(13) 0.0569(13) 0.0329(11) 0.0106(10) 0.0186(10)
C4 0.0600(12) 0.0581(13) 0.0413(11) 0.0246(10) 0.0109(9) 0.0190(9)
C5 0.0433(10) 0.0452(11) 0.0368(10) 0.0158(8) 0.0083(8) 0.0090(8)
C6 0.0429(10) 0.0438(11) 0.0361(10) 0.0150(9) 0.0079(7) 0.0095(8)
C7 0.0450(10) 0.0476(11) 0.0355(10) 0.0184(9) 0.0085(8) 0.0103(8)
C8 0.0481(10) 0.0504(12) 0.0406(11) 0.0191(9) 0.0106(8) 0.0079(8)
C9 0.0634(13) 0.0594(13) 0.0500(12) 0.0325(11) 0.0117(10) 0.0160(10)

loop_
_atom_type_symbol
_atom_type_description
_atom_type_scat_dispersion_real
_atom_type_scat_dispersion_imag
_atom_type_scat_source
C C 0.0033 0.0016 'International Tables Vol C Tables 4.2.6.8 and 6.1.1.4'
H H 0.0000 0.0000 'International Tables Vol C Tables 4.2.6.8 and 6.1.1.4'
N N 0.0061 0.0033 'International Tables Vol C Tables 4.2.6.8 and 6.1.1.4'
O O 0.0106 0.0060 'International Tables Vol C Tables 4.2.6.8 and 6.1.1.4'

loop_
_geom_angle_atom_site_label_1
_geom_angle_atom_site_label_2
_geom_angle_atom_site_label_3
_geom_angle
C7 N1 C5 106.58(15)
C7 N1 H1A 126.7
C5 N1 H1A 126.7
C7 N2 C6 104.08(15)
C2 C1 C6 117.53(18)
C2 C1 H1B 121.2
C6 C1 H1B 121.2
C1 C2 C3 122.0(2)
C1 C2 H2 119.0
C3 C2 H2 119.0
C4 C3 C2 121.7(2)
C4 C3 H3 119.1
C2 C3 H3 119.1
C3 C4 C5 116.45(18)
C3 C4 H4 121.8
C5 C4 H4 121.8
N1 C5 C4 132.42(17)
N1 C5 C6 105.24(16)
C4 C5 C6 122.33(18)
N2 C6 C5 110.35(17)
N2 C6 C1 129.70(17)
C5 C6 C1 119.94(18)
N2 C7 N1 113.75(17)
N2 C7 C8 124.41(17)
N1 C7 C8 121.82(16)
O1 C8 C7 119.74(18)
O1 C8 C9 122.88(19)
C7 C8 C9 117.38(17)
C8 C9 H9A 109.5
C8 C9 H9B 109.5
H9A C9 H9B 109.5
C8 C9 H9C 109.5
H9A C9 H9C 109.5
H9B C9 H9C 109.5

loop_
_geom_bond_atom_site_label_1
_geom_bond_atom_site_label_2
_geom_bond_distance
_geom_bond_publ_flag
O1 C8 1.218(2) yes
N1 C7 1.358(2) yes
N1 C5 1.373(2) yes
N1 H1A 0.86 ?
N2 C7 1.317(2) yes
N2 C6 1.382(3) yes
C1 C2 1.360(3) ?
C1 C6 1.403(3) ?
C1 H1B 0.93 ?
C2 C3 1.397(3) ?
C2 H2 0.93 ?
C3 C4 1.376(3) ?
C3 H3 0.93 ?
C4 C5 1.389(3) ?
C4 H4 0.93 ?
C5 C6 1.399(3) ?
C7 C8 1.481(3) ?
C8 C9 1.487(3) ?
C9 H9A 0.96 ?
C9 H9B 0.96 ?
C9 H9C 0.96 ?

loop_
_geom_hbond_atom_site_label_D
_geom_hbond_atom_site_label_H
_geom_hbond_atom_site_label_A
_geom_hbond_site_symmetry_A
_geom_hbond_distance_DH
_geom_hbond_distance_HA
_geom_hbond_distance_DA
_geom_hbond_angle_DHA
_geom_hbond_publ_flag
N1 H1A O1 2_665 0.86 2.05 2.868(2) 158 yes

loop_
_geom_torsion_atom_site_label_1
_geom_torsion_atom_site_label_2
_geom_torsion_atom_site_label_3
_geom_torsion_atom_site_label_4
_geom_torsion
C6 C1 C2 C3 0.1(3)
C1 C2 C3 C4 -0.5(4)
C2 C3 C4 C5 0.4(3)
C7 N1 C5 C4 -178.6(2)
C7 N1 C5 C6 0.0(2)
C3 C4 C5 N1 178.6(2)
C3 C4 C5 C6 0.1(3)
C7 N2 C6 C5 0.4(2)
C7 N2 C6 C1 179.33(19)
N1 C5 C6 N2 -0.3(2)
C4 C5 C6 N2 178.55(18)
N1 C5 C6 C1 -179.32(17)
C4 C5 C6 C1 -0.5(3)
C2 C1 C6 N2 -178.51(19)
C2 C1 C6 C5 0.4(3)
C6 N2 C7 N1 -0.4(2)
C6 N2 C7 C8 178.18(18)
C5 N1 C7 N2 0.2(2)
C5 N1 C7 C8 -178.37(17)
N2 C7 C8 O1 -179.57(18)
N1 C7 C8 O1 -1.1(3)
N2 C7 C8 C9 0.2(3)
N1 C7 C8 C9 178.64(18)

loop_
_cod_related_entry_id
_cod_related_entry_database
_cod_related_entry_code
1 ChemSpider 63505
